data_2311206
loop_
_publ_author_name
'Usha, M. K.'
'Madan Kumar, S.'
'Vidyashree Jois, H. S.'
'Kalluraya, B.'
'Lokanath, N. K.'
'Revannasiddaiah, D.'

_publ_section_title
;
 5-[(2-Methyl-4-nitro-1H-imidazol-1-yl)meth-yl]-1,3,4-thia-diazol-2-amine.
;
_journal_coeditor_code HB7159
_journal_issue 'Pt 12'
_journal_name_full 'Acta crystallographica. Section E, Structure reports online'
_journal_page_first o1825
_journal_paper_doi 10.1107/S1600536813030821
_journal_volume 69
_journal_year 2013
_chemical_formula_iupac 'C7 H8 N6 O2 S'
_chemical_formula_moiety 'C7 H8 N6 O2 S'
_chemical_formula_sum 'C7 H8 N6 O2 S'
_chemical_formula_weight 240.26
_chemical_name_systematic
;
5-[(2-Methyl-4-nitro-1<i>H</i>-imidazol-1-yl)methyl]-1,3,4-thiadiazol-2-amine
;
_space_group_IT_number 2
_space_group_name_Hall '-P 1'
_space_group_name_H-M_alt 'P -1'
_symmetry_cell_setting triclinic
_symmetry_space_group_name_Hall '-P 1'
_symmetry_space_group_name_H-M 'P -1'
_atom_sites_solution_hydrogens geom
_atom_sites_solution_primary direct
_atom_sites_solution_secondary difmap
_cell_angle_alpha 100.945(8)
_cell_angle_beta 92.379(8)
_cell_angle_gamma 105.911(7)
_cell_formula_units_Z 2
_cell_length_a 7.8030(15)
_cell_length_b 8.2750(16)
_cell_length_c 8.3596(16)
_cell_measurement_reflns_used 1640
_cell_measurement_temperature 296
_cell_measurement_theta_max 65.5
_cell_measurement_theta_min 5.4
_cell_volume 507.15(17)
_computing_cell_refinement 'SAINT (Bruker, 2013)'
_computing_data_collection 'APEX2 (Bruker, 2013)'
_computing_data_reduction 'SAINT (Bruker, 2013)'
_computing_molecular_graphics 'Mercury (Macrae <i>et al.</i>, 2008)'
_computing_publication_material 'PLATON (Spek, 2009)'
_computing_structure_refinement 'SHELXL97 (Sheldrick, 2008)'
_computing_structure_solution 'SHELXS97 (Sheldrick, 2008)'
_diffrn_ambient_temperature 296
_diffrn_detector_area_resol_mean 10.7
_diffrn_measured_fraction_theta_full 0.962
_diffrn_measured_fraction_theta_max 0.962
_diffrn_measurement_device_type 'Bruker X8 Proteum'
_diffrn_measurement_method '\f and \w scans'
_diffrn_radiation_monochromator 'Helios multilayer optics'
_diffrn_radiation_source 'Bruker MicroStar microfocus rotating anode'
_diffrn_radiation_type CuK\a
_diffrn_radiation_wavelength 1.54178
_diffrn_reflns_av_R_equivalents 0.0382
_diffrn_reflns_av_sigmaI/netI 0.0376
_diffrn_reflns_limit_h_max 9
_diffrn_reflns_limit_h_min -9
_diffrn_reflns_limit_k_max 9
_diffrn_reflns_limit_k_min -9
_diffrn_reflns_limit_l_max 9
_diffrn_reflns_limit_l_min -9
_diffrn_reflns_number 5433
_diffrn_reflns_theta_full 64.51
_diffrn_reflns_theta_max 64.51
_diffrn_reflns_theta_min 5.42
_exptl_absorpt_coefficient_mu 2.859
_exptl_absorpt_correction_T_max 0.585
_exptl_absorpt_correction_T_min 0.559
_exptl_absorpt_correction_type multi-scan
_exptl_absorpt_process_details '(SADABS; Bruker, 2013)'
_exptl_crystal_colour red
_exptl_crystal_density_diffrn 1.573
_exptl_crystal_density_method 'Not Measured'
_exptl_crystal_description block
_exptl_crystal_F_000 248
_exptl_crystal_size_max 0.23
_exptl_crystal_size_mid 0.22
_exptl_crystal_size_min 0.21
_refine_diff_density_max 0.795
_refine_diff_density_min -0.654
_refine_ls_extinction_coef 0.128(15)
_refine_ls_extinction_expression FC^*^=KFC[1+0.001XFC^2^\L^3^/SIN(2\Q)]^-1/4^
_refine_ls_extinction_method 'SHELXL97 (Sheldrick, 2008)'
_refine_ls_goodness_of_fit_ref 1.098
_refine_ls_hydrogen_treatment constr
_refine_ls_matrix_type full
_refine_ls_number_parameters 147
_refine_ls_number_reflns 1640
_refine_ls_number_restraints 0
_refine_ls_restrained_S_all 1.098
_refine_ls_R_factor_all 0.0849
_refine_ls_R_factor_gt 0.0836
_refine_ls_shift/su_max 0.000
_refine_ls_shift/su_mean 0.000
_refine_ls_structure_factor_coef Fsqd
_refine_ls_weighting_details 'calc w=1/[\s^2^(Fo^2^)+(0.1700P)^2^+0.1569P] where P=(Fo^2^+2Fc^2^)/3'
_refine_ls_weighting_scheme calc
_refine_ls_wR_factor_gt 0.2028
_refine_ls_wR_factor_ref 0.2062
_reflns_number_gt 1560
_reflns_number_total 1640
_reflns_threshold_expression I>2\s(I)
_cod_data_source_file hb7159sup1.cif
_cod_data_source_block I
_cod_database_code 2311206

loop_
_symmetry_equiv_pos_site_id
_symmetry_equiv_pos_as_xyz
1 x,y,z
2 -x,-y,-z

loop_
_atom_site_aniso_label
_atom_site_aniso_U_11
_atom_site_aniso_U_22
_atom_site_aniso_U_33
_atom_site_aniso_U_12
_atom_site_aniso_U_13
_atom_site_aniso_U_23
S1 0.0282(6) 0.0236(6) 0.0256(6) 0.0051(4) 0.0134(3) -0.0037(4)
O1 0.079(2) 0.0551(17) 0.0176(12) 0.0078(14) 0.0032(11) 0.0072(11)
O2 0.0665(19) 0.0387(15) 0.0623(17) 0.0249(13) 0.0124(14) 0.0226(13)
N1 0.0320(14) 0.0244(13) 0.0298(14) 0.0055(10) 0.0161(10) -0.0031(10)
N2 0.0321(14) 0.0231(13) 0.0280(13) 0.0044(10) 0.0135(11) -0.0022(10)
N3 0.0309(15) 0.0277(14) 0.0377(16) 0.0028(11) 0.0177(11) -0.0062(11)
N4 0.0245(12) 0.0199(12) 0.0196(12) 0.0057(9) 0.0085(9) 0.0012(9)
N5 0.0274(13) 0.0215(13) 0.0225(13) 0.0038(10) 0.0102(9) -0.0031(10)
N6 0.0326(15) 0.0302(15) 0.0294(15) -0.0002(11) -0.0024(11) 0.0068(11)
C1 0.0268(15) 0.0227(14) 0.0208(14) 0.0090(11) 0.0100(11) 0.0040(11)
C2 0.0298(16) 0.0209(14) 0.0169(13) 0.0076(12) 0.0079(11) 0.0030(10)
C3 0.0281(16) 0.0284(16) 0.0169(14) 0.0037(12) 0.0066(11) 0.0013(11)
C4 0.0233(14) 0.0169(14) 0.0263(15) 0.0046(11) 0.0043(11) 0.0001(11)
C5 0.0238(14) 0.0194(14) 0.0213(14) 0.0018(11) 0.0026(11) 0.0015(11)
C6 0.0234(14) 0.0208(14) 0.0256(15) 0.0059(11) 0.0116(11) 0.0001(11)
C7 0.046(2) 0.0322(17) 0.049(2) 0.0214(15) 0.0195(16) 0.0104(15)

loop_
_atom_site_type_symbol
_atom_site_label
_atom_site_fract_x
_atom_site_fract_y
_atom_site_fract_z
_atom_site_U_iso_or_equiv
_atom_site_thermal_displace_type
_atom_site_calc_flag
_atom_site_refinement_flags
_atom_site_occupancy
S S1 0.07927(9) 0.48240(8) 0.72687(8) 0.0272(3) Uani . . 1.000
O O1 -0.3024(4) -0.0160(4) 1.2300(3) 0.0530(10) Uani . . 1.000
O O2 -0.2117(4) -0.1962(3) 1.0555(4) 0.0520(10) Uani . . 1.000
N N1 0.2714(3) 0.3731(3) 0.5159(3) 0.0301(8) Uani . . 1.000
N N2 0.1108(3) 0.2446(3) 0.4968(3) 0.0292(8) Uani . . 1.000
N N3 0.4148(4) 0.6476(3) 0.6733(3) 0.0346(9) Uani . . 1.000
N N4 -0.2299(3) 0.1372(3) 0.7565(3) 0.0217(7) Uani . . 1.000
N N5 -0.3183(3) 0.1775(3) 1.0046(3) 0.0253(8) Uani . . 1.000
N N6 -0.2558(4) -0.0653(3) 1.0942(3) 0.0327(9) Uani . . 1.000
C C1 0.2758(4) 0.5055(4) 0.6315(3) 0.0229(8) Uani . . 1.000
C C2 -0.0004(4) 0.2824(3) 0.5963(3) 0.0224(8) Uani . . 1.000
C C3 -0.1855(4) 0.1641(4) 0.5939(3) 0.0257(9) Uani . . 1.000
C C4 -0.2020(4) 0.0071(3) 0.8234(3) 0.0230(8) Uani . . 1.000
C C5 -0.2577(4) 0.0367(3) 0.9743(3) 0.0228(8) Uani . . 1.000
C C6 -0.3017(4) 0.2373(3) 0.8694(3) 0.0237(8) Uani . . 1.000
C C7 -0.3577(5) 0.3853(4) 0.8382(4) 0.0396(11) Uani . . 1.000
H H3A 0.50960 0.65610 0.62280 0.0420 Uiso calc R 1.000
H H3B 0.40920 0.73040 0.75070 0.0420 Uiso calc R 1.000
H H3C -0.27200 0.21210 0.54820 0.0310 Uiso calc R 1.000
H H3D -0.19450 0.05410 0.52310 0.0310 Uiso calc R 1.000
H H4 -0.15570 -0.08100 0.77630 0.0280 Uiso calc R 1.000
H H7A -0.48610 0.35570 0.82610 0.0600 Uiso calc R 1.000
H H7B -0.31210 0.41570 0.73980 0.0600 Uiso calc R 1.000
H H7C -0.31140 0.48100 0.92860 0.0600 Uiso calc R 1.000

loop_
_atom_type_symbol
_atom_type_description
_atom_type_scat_dispersion_real
_atom_type_scat_dispersion_imag
_atom_type_scat_source
S S 0.3331 0.5567 'International Tables Vol C Tables 4.2.6.8 and 6.1.1.4'
O O 0.0492 0.0322 'International Tables Vol C Tables 4.2.6.8 and 6.1.1.4'
N N 0.0311 0.0180 'International Tables Vol C Tables 4.2.6.8 and 6.1.1.4'
H H 0.0000 0.0000 'International Tables Vol C Tables 4.2.6.8 and 6.1.1.4'
C C 0.0181 0.0091 'International Tables Vol C Tables 4.2.6.8 and 6.1.1.4'

loop_
_geom_angle_atom_site_label_1
_geom_angle_atom_site_label_2
_geom_angle_atom_site_label_3
_geom_angle
_geom_angle_publ_flag
C1 S1 C2 86.83(14) no
N2 N1 C1 112.7(2) no
N1 N2 C2 112.9(2) no
C3 N4 C4 124.6(2) no
C3 N4 C6 127.0(2) no
C4 N4 C6 108.3(2) no
C5 N5 C6 104.7(2) no
O1 N6 O2 124.2(3) no
O1 N6 C5 117.7(3) no
O2 N6 C5 118.1(3) no
C1 N3 H3B 120.00 no
H3A N3 H3B 120.00 no
C1 N3 H3A 120.00 no
N1 C1 N3 124.6(3) no
S1 C1 N3 122.1(2) no
S1 C1 N1 113.3(2) no
S1 C2 N2 114.3(2) no
S1 C2 C3 123.6(2) no
N2 C2 C3 122.1(2) no
N4 C3 C2 112.6(2) no
N4 C4 C5 103.6(2) no
N6 C5 C4 125.5(3) no
N5 C5 N6 121.4(2) no
N5 C5 C4 113.1(2) no
N4 C6 N5 110.2(2) no
N4 C6 C7 124.1(2) no
N5 C6 C7 125.7(3) no
N4 C3 H3C 109.00 no
N4 C3 H3D 109.00 no
C2 C3 H3C 109.00 no
C2 C3 H3D 109.00 no
H3C C3 H3D 108.00 no
N4 C4 H4 128.00 no
C5 C4 H4 128.00 no
C6 C7 H7A 109.00 no
C6 C7 H7B 109.00 no
C6 C7 H7C 109.00 no
H7A C7 H7B 110.00 no
H7A C7 H7C 109.00 no
H7B C7 H7C 109.00 no

loop_
_geom_bond_atom_site_label_1
_geom_bond_atom_site_label_2
_geom_bond_distance
_geom_bond_publ_flag
S1 C1 1.739(3) no
S1 C2 1.735(3) no
O1 N6 1.236(4) no
O2 N6 1.215(4) no
N1 N2 1.384(3) no
N1 C1 1.308(4) no
N2 C2 1.286(4) no
N3 C1 1.340(4) no
N4 C3 1.459(4) no
N4 C4 1.366(4) no
N4 C6 1.376(4) no
N5 C5 1.358(4) no
N5 C6 1.315(3) no
N6 C5 1.430(3) no
N3 H3A 0.8600 no
N3 H3B 0.8600 no
C2 C3 1.503(4) no
C4 C5 1.352(4) no
C6 C7 1.471(4) no
C3 H3C 0.9700 no
C3 H3D 0.9700 no
C4 H4 0.9300 no
C7 H7A 0.9600 no
C7 H7B 0.9600 no
C7 H7C 0.9600 no

loop_
_geom_hbond_atom_site_label_D
_geom_hbond_atom_site_label_H
_geom_hbond_atom_site_label_A
_geom_hbond_site_symmetry_A
_geom_hbond_distance_DH
_geom_hbond_distance_HA
_geom_hbond_distance_DA
_geom_hbond_angle_DHA
_geom_hbond_publ_flag
N3 H3A N1 2_666 0.86 2.15 2.996(4) 169 yes
N3 H3B N5 2_567 0.86 2.26 3.033(4) 150 yes
C3 H3D O1 1_554 0.97 2.46 3.100(4) 123 yes
C4 H4 N2 2_556 0.93 2.51 3.296(4) 142 yes
C7 H7C O2 1_565 0.96 2.57 3.445(4) 152 yes
